data_4332215
loop_
_publ_author_name
'Tretyakov, Eugene'
'Fokin, Sergei'
'Romanenko, Galina'
'Ikorskii, Vladimir'
'Vasilevsky, Sergei'
'Ovcharenko, Victor'

_publ_section_title
;
 2D and 3D Cu(hfac)2Complexes with Nitronyl Nitroxide Biradicals
;
_journal_issue 9
_journal_name_full 'Inorganic Chemistry'
_journal_page_first 3671
_journal_page_last 3678
_journal_paper_doi 10.1021/ic060132e
_journal_volume 45
_journal_year 2006
_chemical_formula_sum 'C25 H38 Cl2 N8 O4'
_chemical_formula_weight 585.54
_chemical_name_systematic
; 
 ? 
;
_space_group_IT_number 14
_symmetry_cell_setting monoclinic
_symmetry_space_group_name_Hall '-P 2yn'
_symmetry_space_group_name_H-M 'P 1 21/n 1'
_atom_sites_solution_hydrogens geom
_atom_sites_solution_primary direct
_atom_sites_solution_secondary difmap
_audit_creation_method SHELXL-97
_cell_angle_alpha 90.00
_cell_angle_beta 98.020(3)
_cell_angle_gamma 90.00
_cell_formula_units_Z 4
_cell_length_a 11.7080(17)
_cell_length_b 10.0758(14)
_cell_length_c 24.904(4)
_cell_measurement_reflns_used 3315
_cell_measurement_temperature 240(2)
_cell_measurement_theta_max 23.21
_cell_measurement_theta_min 2.18
_cell_volume 2909.1(7)
_computing_cell_refinement 'Bruker SMART'
_computing_data_collection 'Bruker SMART'
_computing_data_reduction 'Bruker SAINT'
_computing_molecular_graphics 'Bruker SHELXTL'
_computing_publication_material 'Bruker SHELXTL'
_computing_structure_refinement 'SHELXL-97 (Sheldrick, 1997)'
_computing_structure_solution 'SHELXS-97 (Sheldrick, 1990)'
_diffrn_ambient_temperature 240(2)
_diffrn_measured_fraction_theta_full 0.996
_diffrn_measured_fraction_theta_max 0.996
_diffrn_measurement_device_type 'CCD area detector'
_diffrn_measurement_method 'phi and omega scans'
_diffrn_radiation_monochromator graphite
_diffrn_radiation_source 'fine-focus sealed tube'
_diffrn_radiation_type MoK\a
_diffrn_radiation_wavelength 0.71073
_diffrn_reflns_av_R_equivalents 0.0689
_diffrn_reflns_av_sigmaI/netI 0.0595
_diffrn_reflns_limit_h_max 13
_diffrn_reflns_limit_h_min -12
_diffrn_reflns_limit_k_max 11
_diffrn_reflns_limit_k_min -11
_diffrn_reflns_limit_l_max 12
_diffrn_reflns_limit_l_min -27
_diffrn_reflns_number 12053
_diffrn_reflns_theta_full 23.27
_diffrn_reflns_theta_max 23.27
_diffrn_reflns_theta_min 1.83
_exptl_absorpt_coefficient_mu 0.269
_exptl_absorpt_correction_type none
_exptl_crystal_density_diffrn 1.337
_exptl_crystal_density_meas 0
_exptl_crystal_density_method 'not measured'
_exptl_crystal_F_000 1240
_refine_diff_density_max 0.877
_refine_diff_density_min -0.504
_refine_diff_density_rms 0.067
_refine_ls_extinction_coef 0.0000(8)
_refine_ls_extinction_expression Fc^*^=kFc[1+0.001xFc^2^\l^3^/sin(2\q)]^-1/4^
_refine_ls_extinction_method SHELXL
_refine_ls_goodness_of_fit_ref 1.010
_refine_ls_hydrogen_treatment mixed
_refine_ls_matrix_type full
_refine_ls_number_parameters 493
_refine_ls_number_reflns 4160
_refine_ls_number_restraints 1
_refine_ls_restrained_S_all 1.020
_refine_ls_R_factor_all 0.0852
_refine_ls_R_factor_gt 0.0674
_refine_ls_shift/su_max 3.129
_refine_ls_shift/su_mean 0.007
_refine_ls_structure_factor_coef Fsqd
_refine_ls_weighting_details 'calc w=1/[\s^2^(Fo^2^)+(0.1043P)^2^+2.2958P] where P=(Fo^2^+2Fc^2^)/3'
_refine_ls_weighting_scheme calc
_refine_ls_wR_factor_gt 0.1719
_refine_ls_wR_factor_ref 0.1845
_reflns_number_gt 3236
_reflns_number_total 4160
_reflns_threshold_expression >2sigma(I)
_cod_data_source_file ic060132esup1.cif
_cod_data_source_block L4Cl
_cod_depositor_comments
;
The following automatic conversions were performed:

'_symmetry_cell_setting' value 'Monoclinic' changed to 'monoclinic'
according to /home/saulius/struct/CIF-dictionaries/cif_core.dic
dictionary named 'cif_core.dic' version 2.4.2 from 2011-04-26.

Automatic conversion script
Id: cif_fix_values 1891 2012-01-12 08:04:46Z andrius 
;
_cod_original_cell_volume 2909.2(7)
_cod_original_sg_symbol_H-M P2(1)/n
_cod_original_formula_sum 'C12.50 H19 Cl N4 O2'
_cod_database_code 4332215

loop_
_symmetry_equiv_pos_as_xyz
'x, y, z'
'-x+1/2, y+1/2, -z+1/2'
'-x, -y, -z'
'x-1/2, -y-1/2, z-1/2'

loop_
_atom_site_label
_atom_site_type_symbol
_atom_site_fract_x
_atom_site_fract_y
_atom_site_fract_z
_atom_site_U_iso_or_equiv
_atom_site_adp_type
_atom_site_occupancy
_atom_site_symmetry_multiplicity
_atom_site_calc_flag
_atom_site_refinement_flags
C1S C 0.7577(6) 0.8063(6) 0.1570(2) 0.0739(16) Uani 1 1 d .
H1SA H 0.683(6) 0.753(7) 0.136(3) 0.12(2) Uiso 1 1 d .
H1SB H 0.815(6) 0.826(7) 0.138(3) 0.12(2) Uiso 1 1 d .
Cl1 Cl 0.71247(13) 0.96663(15) 0.17130(6) 0.0844(5) Uani 1 1 d .
Cl2 Cl 0.81415(13) 0.72089(16) 0.21547(6) 0.0855(5) Uani 1 1 d .
O1 O 0.3934(3) 0.0649(3) 0.17722(10) 0.0476(8) Uani 1 1 d .
N1 N 0.3709(3) 0.0429(3) 0.12602(12) 0.0332(7) Uani 1 1 d .
C1 C 0.3413(3) 0.1521(4) 0.08655(15) 0.0352(9) Uani 1 1 d .
C2 C 0.2499(5) 0.2424(5) 0.1059(2) 0.0564(13) Uani 1 1 d .
H2A H 0.288(5) 0.290(5) 0.137(2) 0.077(16) Uiso 1 1 d .
H2B H 0.186(4) 0.180(5) 0.1194(19) 0.067(14) Uiso 1 1 d .
H2C H 0.229(5) 0.310(6) 0.079(2) 0.084(18) Uiso 1 1 d .
C3 C 0.4517(5) 0.2292(5) 0.0840(3) 0.0566(13) Uani 1 1 d .
H3A H 0.518(4) 0.170(5) 0.0736(18) 0.058(13) Uiso 1 1 d .
H3B H 0.472(4) 0.258(5) 0.118(2) 0.057(14) Uiso 1 1 d .
H3C H 0.437(4) 0.301(5) 0.063(2) 0.060(15) Uiso 1 1 d .
C4 C 0.2981(3) 0.0740(3) 0.03398(15) 0.0341(9) Uani 1 1 d .
C5 C 0.3420(5) 0.1229(5) -0.01701(19) 0.0471(11) Uani 1 1 d .
H5A H 0.428(4) 0.128(4) -0.0106(16) 0.046(12) Uiso 1 1 d .
H5B H 0.309(3) 0.198(5) -0.0255(16) 0.038(11) Uiso 1 1 d .
H5C H 0.319(4) 0.070(5) -0.044(2) 0.056(14) Uiso 1 1 d .
C6 C 0.1677(4) 0.0514(5) 0.0241(2) 0.0442(10) Uani 1 1 d .
H6A H 0.148(4) -0.011(5) -0.0057(19) 0.060(13) Uiso 1 1 d .
H6B H 0.131(4) 0.123(5) 0.0128(18) 0.055(14) Uiso 1 1 d .
H6C H 0.141(3) 0.021(4) 0.0562(16) 0.031(10) Uiso 1 1 d .
N2 N 0.3506(3) -0.0596(3) 0.04817(12) 0.0324(7) Uani 1 1 d .
O2 O 0.3510(2) -0.1504(3) 0.01236(10) 0.0453(7) Uani 1 1 d .
C7 C 0.3839(3) -0.0738(4) 0.10139(14) 0.0305(8) Uani 1 1 d .
C8 C 0.4269(3) -0.1946(3) 0.12718(14) 0.0312(9) Uani 1 1 d .
C9 C 0.4448(4) -0.3163(4) 0.10309(17) 0.0424(10) Uani 1 1 d .
H9A H 0.432(3) -0.339(4) 0.0667(18) 0.044(11) Uiso 1 1 d .
N3 N 0.4879(3) -0.4066(3) 0.13863(13) 0.0484(9) Uani 1 1 d .
N4 N 0.4979(3) -0.3422(3) 0.18672(12) 0.0378(8) Uani 1 1 d .
C10 C 0.5403(4) -0.4134(5) 0.2364(2) 0.0471(11) Uani 1 1 d .
H10A H 0.562(4) -0.360(5) 0.260(2) 0.070(18) Uiso 1 1 d .
H10B H 0.602(5) -0.469(5) 0.230(2) 0.071(16) Uiso 1 1 d .
C11 C 0.4505(6) -0.4813(9) 0.2610(3) 0.138(4) Uani 1 1 d D
H11A H 0.4903 -0.5342 0.2904 0.15(3) Uiso 1 1 calc R
H11B H 0.4096 -0.4126 0.2778 1.0(4) Uiso 1 1 calc R
C12 C 0.4629(3) -0.2160(4) 0.18151(16) 0.0342(9) Uani 1 1 d .
H12A H 0.470(3) -0.159(4) 0.2105(16) 0.038(11) Uiso 1 1 d .
C12A C 0.3992(3) -0.8313(4) 0.31025(16) 0.0342(9) Uani 1 1 d .
H12B H 0.390(3) -0.880(3) 0.2800(15) 0.024(9) Uiso 1 1 d .
C11A C 0.3682(5) -0.5613(7) 0.2345(2) 0.084(2) Uani 1 1 d D
H11C H 0.4080 -0.6215 0.2130 0.33(9) Uiso 1 1 calc R
H11D H 0.3205 -0.5050 0.2089 0.099(19) Uiso 1 1 calc R
C10A C 0.2878(4) -0.6439(5) 0.26073(19) 0.0440(11) Uani 1 1 d .
H10C H 0.231(5) -0.605(5) 0.2693(19) 0.062(16) Uiso 1 1 d .
H10D H 0.248(4) -0.710(5) 0.2379(19) 0.059(14) Uiso 1 1 d .
N4A N 0.3452(3) -0.7130(3) 0.30861(12) 0.0362(8) Uani 1 1 d .
N3A N 0.3652(3) -0.6483(3) 0.35665(13) 0.0424(8) Uani 1 1 d .
C9A C 0.4324(4) -0.7285(4) 0.38876(17) 0.0397(10) Uani 1 1 d .
H9AA H 0.458(3) -0.701(4) 0.4248(16) 0.036(10) Uiso 1 1 d .
C8A C 0.4570(3) -0.8458(4) 0.36201(14) 0.0331(9) Uani 1 1 d .
C7A C 0.5328(3) -0.9505(3) 0.38285(14) 0.0319(9) Uani 1 1 d .
O2A O 0.4754(3) -1.1146(3) 0.31829(11) 0.0544(8) Uani 1 1 d .
N2A N 0.5389(3) -1.0730(3) 0.36107(12) 0.0375(8) Uani 1 1 d .
C6A C 0.6053(5) -1.2918(5) 0.3956(2) 0.0549(12) Uani 1 1 d .
H6AA H 0.537(4) -1.295(4) 0.4202(19) 0.059(13) Uiso 1 1 d .
H6AB H 0.671(4) -1.335(4) 0.4172(18) 0.053(13) Uiso 1 1 d .
H6AC H 0.579(4) -1.333(5) 0.364(2) 0.059(14) Uiso 1 1 d .
C5A C 0.7298(4) -1.1440(6) 0.3481(2) 0.0566(12) Uani 1 1 d .
H5AA H 0.753(4) -1.046(5) 0.3429(18) 0.063(14) Uiso 1 1 d .
H5AB H 0.696(5) -1.184(5) 0.313(2) 0.083(17) Uiso 1 1 d .
H5AC H 0.806(5) -1.190(6) 0.365(2) 0.094(18) Uiso 1 1 d .
C4A C 0.6411(3) -1.1492(4) 0.38772(15) 0.0362(9) Uani 1 1 d .
C3A C 0.8022(4) -1.0420(5) 0.4551(2) 0.0475(11) Uani 1 1 d .
H3AB H 0.820(4) -0.991(5) 0.487(2) 0.055(13) Uiso 1 1 d .
H3AC H 0.836(4) -1.001(5) 0.4279(19) 0.056(14) Uiso 1 1 d .
H3AD H 0.836(4) -1.117(5) 0.4634(19) 0.063(15) Uiso 1 1 d .
C2A C 0.6258(5) -1.1235(5) 0.4896(2) 0.0488(11) Uani 1 1 d .
H2AA H 0.546(4) -1.132(4) 0.4811(15) 0.038(11) Uiso 1 1 d .
H2AB H 0.645(3) -1.066(4) 0.5194(18) 0.045(12) Uiso 1 1 d .
H2AC H 0.660(4) -1.200(5) 0.5029(16) 0.044(12) Uiso 1 1 d .
C1A C 0.6745(3) -1.0691(3) 0.44019(15) 0.0330(9) Uani 1 1 d .
N1A N 0.6131(3) -0.9409(3) 0.42611(12) 0.0338(7) Uani 1 1 d .
O1A O 0.6310(3) -0.8396(3) 0.45657(12) 0.0518(8) Uani 1 1 d .

loop_
_atom_site_aniso_label
_atom_site_aniso_U_11
_atom_site_aniso_U_22
_atom_site_aniso_U_33
_atom_site_aniso_U_23
_atom_site_aniso_U_13
_atom_site_aniso_U_12
C1S 0.074(4) 0.092(4) 0.060(3) -0.012(3) 0.023(3) -0.010(3)
Cl1 0.0850(10) 0.0728(10) 0.0937(11) -0.0129(8) 0.0063(8) -0.0212(7)
Cl2 0.0863(10) 0.0992(11) 0.0781(10) 0.0045(9) 0.0368(8) 0.0039(8)
O1 0.069(2) 0.0430(16) 0.0292(16) -0.0065(13) 0.0030(13) 0.0000(14)
N1 0.0395(18) 0.0335(18) 0.0268(17) -0.0032(14) 0.0053(13) -0.0010(13)
C1 0.042(2) 0.027(2) 0.037(2) 0.0018(17) 0.0059(17) -0.0017(16)
C2 0.070(3) 0.050(3) 0.049(3) -0.010(3) 0.006(3) 0.017(3)
C3 0.065(3) 0.041(3) 0.063(4) 0.000(3) 0.004(3) -0.019(2)
C4 0.037(2) 0.030(2) 0.036(2) 0.0020(17) 0.0066(16) 0.0010(16)
C5 0.067(3) 0.039(3) 0.038(3) 0.009(2) 0.015(2) 0.007(2)
C6 0.049(3) 0.036(2) 0.046(3) 0.005(2) 0.001(2) 0.000(2)
N2 0.0403(18) 0.0263(16) 0.0304(18) -0.0012(15) 0.0041(14) -0.0022(13)
O2 0.0654(19) 0.0348(15) 0.0347(15) -0.0076(13) 0.0040(13) 0.0032(13)
C7 0.0303(19) 0.034(2) 0.028(2) -0.0004(17) 0.0066(16) -0.0042(15)
C8 0.0313(19) 0.030(2) 0.033(2) 0.0015(17) 0.0070(16) -0.0017(15)
C9 0.062(3) 0.035(2) 0.029(2) 0.000(2) 0.003(2) 0.0011(19)
N3 0.068(2) 0.0374(19) 0.038(2) 0.0048(17) 0.0016(17) 0.0038(17)
N4 0.0451(19) 0.0375(19) 0.0301(18) 0.0049(15) 0.0025(14) -0.0026(15)
C10 0.051(3) 0.048(3) 0.040(3) 0.011(2) -0.001(2) -0.006(2)
C11 0.092(5) 0.194(8) 0.109(5) 0.119(6) -0.053(4) -0.080(5)
C12 0.035(2) 0.035(2) 0.033(2) 0.0020(19) 0.0060(17) -0.0012(17)
C12A 0.040(2) 0.033(2) 0.031(2) 0.0026(19) 0.0093(18) -0.0008(17)
C11A 0.073(4) 0.097(4) 0.070(3) 0.057(3) -0.027(3) -0.041(3)
C10A 0.034(2) 0.054(3) 0.043(3) 0.015(2) 0.002(2) 0.003(2)
N4A 0.0353(18) 0.0397(19) 0.0343(18) 0.0100(16) 0.0069(14) 0.0049(14)
N3A 0.054(2) 0.0411(19) 0.0333(18) 0.0074(16) 0.0101(16) 0.0147(16)
C9A 0.050(2) 0.040(2) 0.030(2) 0.003(2) 0.0105(19) 0.0098(19)
C8A 0.037(2) 0.031(2) 0.034(2) 0.0072(17) 0.0116(17) 0.0058(16)
C7A 0.036(2) 0.030(2) 0.030(2) 0.0006(17) 0.0085(17) -0.0017(16)
O2A 0.069(2) 0.0444(17) 0.0441(17) -0.0088(14) -0.0121(15) 0.0022(14)
N2A 0.049(2) 0.0298(18) 0.0323(18) -0.0005(15) 0.0030(16) 0.0026(14)
C6A 0.074(4) 0.036(3) 0.052(3) -0.002(2) -0.001(3) -0.001(2)
C5A 0.055(3) 0.068(4) 0.050(3) -0.007(3) 0.018(2) 0.010(3)
C4A 0.040(2) 0.029(2) 0.040(2) 0.0018(17) 0.0054(17) 0.0089(16)
C3A 0.047(3) 0.046(3) 0.048(3) 0.001(3) 0.001(2) 0.006(2)
C2A 0.061(3) 0.046(3) 0.043(3) 0.009(2) 0.017(2) 0.012(2)
C1A 0.037(2) 0.030(2) 0.033(2) 0.0034(17) 0.0075(16) 0.0066(16)
N1A 0.0374(17) 0.0267(17) 0.0376(18) -0.0025(15) 0.0058(15) 0.0026(13)
O1A 0.0610(19) 0.0366(16) 0.0546(18) -0.0119(15) -0.0033(15) 0.0029(14)

loop_
_atom_type_symbol
_atom_type_description
_atom_type_scat_dispersion_real
_atom_type_scat_dispersion_imag
_atom_type_scat_source
C C 0.0033 0.0016 'International Tables Vol C Tables 4.2.6.8 and 6.1.1.4'
H H 0.0000 0.0000 'International Tables Vol C Tables 4.2.6.8 and 6.1.1.4'
N N 0.0061 0.0033 'International Tables Vol C Tables 4.2.6.8 and 6.1.1.4'
O O 0.0106 0.0060 'International Tables Vol C Tables 4.2.6.8 and 6.1.1.4'
Cl Cl 0.1484 0.1585 'International Tables Vol C Tables 4.2.6.8 and 6.1.1.4'

loop_
_geom_angle_atom_site_label_1
_geom_angle_atom_site_label_2
_geom_angle_atom_site_label_3
_geom_angle
Cl2 C1S Cl1 112.1(3)
O1 N1 C7 125.6(3)
O1 N1 C1 121.8(3)
C7 N1 C1 112.1(3)
N1 C1 C3 106.6(3)
N1 C1 C2 109.9(3)
C3 C1 C2 110.2(4)
N1 C1 C4 101.7(3)
C3 C1 C4 113.9(4)
C2 C1 C4 114.0(3)
N2 C4 C5 108.2(3)
N2 C4 C6 105.7(3)
C5 C4 C6 111.1(4)
N2 C4 C1 100.5(3)
C5 C4 C1 115.7(3)
C6 C4 C1 114.4(3)
O2 N2 C7 125.9(3)
O2 N2 C4 121.3(3)
C7 N2 C4 112.5(3)
N2 C7 N1 108.8(3)
N2 C7 C8 124.8(3)
N1 C7 C8 126.4(3)
C12 C8 C9 104.0(3)
C12 C8 C7 127.8(3)
C9 C8 C7 128.2(3)
N3 C9 C8 112.6(4)
C9 N3 N4 103.9(3)
C12 N4 N3 112.5(3)
C12 N4 C10 128.0(4)
N3 N4 C10 119.5(4)
N4 C10 C11 114.0(4)
C11A C11 C10 125.4(7)
N4 C12 C8 107.0(4)
N4A C12A C8A 106.8(4)
C11 C11A C10A 125.1(6)
N4A C10A C11A 112.4(4)
C12A N4A N3A 112.1(3)
C12A N4A C10A 127.3(4)
N3A N4A C10A 119.7(3)
C9A N3A N4A 104.8(3)
N3A C9A C8A 111.9(4)
C12A C8A C9A 104.4(3)
C12A C8A C7A 128.1(3)
C9A C8A C7A 127.4(3)
N1A C7A N2A 108.6(3)
N1A C7A C8A 125.0(3)
N2A C7A C8A 126.4(3)
O2A N2A C7A 125.0(3)
O2A N2A C4A 122.5(3)
C7A N2A C4A 111.9(3)
N2A C4A C6A 109.0(4)
N2A C4A C5A 105.6(3)
C6A C4A C5A 109.9(4)
N2A C4A C1A 101.6(3)
C6A C4A C1A 115.4(4)
C5A C4A C1A 114.5(4)
N1A C1A C3A 109.1(3)
N1A C1A C2A 106.1(3)
C3A C1A C2A 109.5(4)
N1A C1A C4A 101.3(3)
C3A C1A C4A 115.3(3)
C2A C1A C4A 114.6(3)
O1A N1A C7A 125.5(3)
O1A N1A C1A 121.3(3)
C7A N1A C1A 112.9(3)

loop_
_geom_bond_atom_site_label_1
_geom_bond_atom_site_label_2
_geom_bond_distance
C1S Cl2 1.741(6)
C1S Cl1 1.752(6)
O1 N1 1.285(4)
N1 C7 1.345(5)
N1 C1 1.483(5)
C1 C3 1.517(6)
C1 C2 1.533(6)
C1 C4 1.550(5)
C4 N2 1.502(5)
C4 C5 1.517(6)
C4 C6 1.529(6)
N2 O2 1.278(4)
N2 C7 1.336(5)
C7 C8 1.434(5)
C8 C12 1.377(5)
C8 C9 1.394(5)
C9 N3 1.320(5)
N3 N4 1.353(4)
N4 C12 1.336(5)
N4 C10 1.456(5)
C10 C11 1.460(7)
C11 C11A 1.355(8)
C12A N4A 1.347(5)
C12A C8A 1.378(5)
C11A C10A 1.475(6)
C10A N4A 1.461(5)
N4A N3A 1.354(4)
N3A C9A 1.318(5)
C9A C8A 1.406(5)
C8A C7A 1.429(5)
C7A N1A 1.331(5)
C7A N2A 1.355(5)
O2A N2A 1.282(4)
N2A C4A 1.496(5)
C6A C4A 1.517(6)
C5A C4A 1.530(6)
C4A C1A 1.539(5)
C3A C1A 1.515(6)
C2A C1A 1.530(6)
C1A N1A 1.496(5)
N1A O1A 1.272(4)
